data_7160456
loop_
_publ_author_name
'Presnukhina, Sofia I.'
'Baykova, Svetlana O.'
'Chukanova, Elizaveta A.'
'Metalnikova, Nadezhda M.'
'Baykov, Sergey V.'
'Soldatova, Natalia S.'
'Postnikov, Pavel S.'
'Boyarskiy, Vadim P.'

_publ_section_title
;
 Copper-catalyzed <i>N</i>-arylation of 1,2,4-oxadiazin-5(6<i>H</i>)-ones
 by diaryliodonium salts.
;
_journal_issue 17
_journal_name_full 'Organic &amp; biomolecular chemistry'
_journal_page_first 4217
_journal_page_last 4225
_journal_paper_doi 10.1039/d5ob00204d
_journal_volume 23
_journal_year 2025
_chemical_formula_moiety 'C9 H7 F N2 O2'
_chemical_formula_sum 'C9 H7 F N2 O2'
_chemical_formula_weight 194.167
_chemical_name_systematic 3-(4-fluorophenyl)-4H-1,2,4-oxadiazin-5(6H)-one
_space_group_crystal_system triclinic
_space_group_IT_number 2
_space_group_name_Hall '-P 1'
_space_group_name_H-M_alt 'P -1'
_symmetry_Int_Tables_number 2
_atom_sites_solution_primary iterative
_audit_creation_date 2024-11-15
_audit_creation_method
;
Olex2 1.5
(compiled 2024.02.16 svn.r378c4104 for OlexSys, GUI svn.r6928)
;
_audit_update_record
;
2024-11-20 deposited with the CCDC.	2025-03-26 downloaded from the CCDC.
;
_cell_angle_alpha 88.303(4)
_cell_angle_beta 68.988(4)
_cell_angle_gamma 76.975(4)
_cell_formula_units_Z 2
_cell_length_a 6.9399(3)
_cell_length_b 7.2091(4)
_cell_length_c 9.0838(4)
_cell_measurement_reflns_used 2044
_cell_measurement_temperature 99.98(19)
_cell_measurement_theta_max 68.9570
_cell_measurement_theta_min 5.2160
_cell_volume 412.68(4)
_computing_cell_refinement 'CrysAlisPro 1.171.42.101a (Rigaku OD, 2023)'
_computing_data_collection 'CrysAlisPro 1.171.42.101a (Rigaku OD, 2023)'
_computing_data_reduction 'CrysAlisPro 1.171.42.101a (Rigaku OD, 2023)'
_computing_molecular_graphics 'Olex2 1.5 (Dolomanov et al., 2009)'
_computing_publication_material 'Olex2 1.5 (Dolomanov et al., 2009)'
_computing_structure_refinement 'olex2.refine 1.5 (Bourhis et al., 2015)'
_computing_structure_solution
;
Superflip  (Palatinus & Chapuis, 2007;Palatinus & van der Lee, 2008;
Palatinus et al., 2012)
;
_diffrn_ambient_environment N~2~
_diffrn_ambient_temperature 99.98(19)
_diffrn_detector 'Hybrid Pixel Array Detector'
_diffrn_detector_area_resol_mean 10.0000
_diffrn_detector_type HyPix3000
_diffrn_measured_fraction_theta_full 0.9779
_diffrn_measured_fraction_theta_max 0.9746
_diffrn_measurement_details
;
List of Runs (angles in degrees, time in seconds):

  # Type    Start    End  Width  t~exp~   \w     \q     \k     \f   Frames
#--------------------------------------------------------------------------
  1  \w   -102.00 -56.00   0.50    0.25    --  -35.49 -60.00 -24.00   92
  2  \w      0.00  26.00   0.50    0.25    --  -35.49  60.00 114.00   52
  3  \w    -26.00  40.00   0.50    0.25    --   35.49 -60.00 -24.00  132
  4  \w     57.00  82.00   0.50    0.25    --   35.49  60.00 114.00   50
  5  \w     33.00 113.00   0.50    1.00    --  100.00 -60.00 -24.00  160
  6  \w     94.00 157.00   0.50    1.00    --  100.00  60.00 114.00  126
  7  \w   -103.00 -35.00   0.50    0.25    --  -35.49 -65.00-120.00  136
  8  \w   -101.00 -59.00   0.50    0.25    --  -35.49 -65.00 120.00   84
  9  \w    -35.00 -10.00   0.50    0.25    --  -35.49 -21.00 -60.00   50
 10  \w    -68.00 -43.00   0.50    0.25    --  -35.49 -21.00 -60.00   50
 11  \w    -54.00  -9.00   0.50    0.25    --  -35.49 -65.00 120.00   90
 12  \w     46.00  95.00   0.50    0.25    --   35.49-138.00   0.00   98
 13  \w    -31.00  51.00   0.50    0.25    --   35.49 -65.00-180.00  164
 14  \w    -24.00   4.00   0.50    0.25    --   35.49 -89.00  90.00   56
 15  \w    -12.00  53.00   0.50    0.25    --   35.49-104.00  60.00  130
 16  \w     11.00  52.00   0.50    0.25    --   35.49 -89.00  90.00   82
 17  \w     49.00  74.00   0.50    0.25    --   35.49  43.00-150.00   50
 18  \w     51.00  78.00   0.50    0.25    --   35.49-138.00-120.00   54
 19  \w    -32.00  58.00   0.50    0.25    --   35.49 -54.00 -90.00  180
 20  \w     68.00  99.00   0.50    1.00    --  100.00-149.00-120.00   62
 21  \w    129.00 155.00   0.50    1.00    --  100.00  77.00  60.00   52
 22  \w     33.00  63.00   0.50    1.00    --  100.00-149.00-120.00   60
 23  \w     92.00 123.00   0.50    1.00    --  100.00 -53.00-180.00   62
 24  \w     83.00 125.00   0.50    1.00    --  100.00  77.00  60.00   84
 25  \w     83.00 156.00   0.50    1.00    --  100.00  77.00  30.00  146
 26  \w     60.00  87.00   0.50    1.00    --  100.00 -91.00   0.00   54
 27  \w     25.00  54.00   0.50    1.00    --  100.00 -91.00   0.00   58
 28  \w     33.00  88.00   0.50    1.00    --  100.00 -53.00-180.00  110
 29  \w     74.00 124.00   0.50    1.00    --  100.00  69.00   0.00  100
 30  \w     66.00 118.00   0.50    1.00    --  100.00 -37.00  60.00  104
 31  \w     34.00  67.00   0.50    1.00    --  100.00-107.00 -60.00   66
 32  \w     74.00 103.00   0.50    1.00    --  100.00-107.00 -60.00   58
 33  \w    108.00 142.00   0.50    1.00    --  100.00  91.00   0.00   68
 34  \w     43.00 103.00   0.50    1.00    --  100.00-107.00 120.00  120
 35  \w     28.00 128.00   0.50    1.00    --  100.00 -22.00   0.00  200
 36  \w     61.00 103.00   0.50    1.00    --  100.00 -91.00 -30.00   84
 37  \w    123.00 149.00   0.50    1.00    --  100.00 149.00 -90.00   52
 38  \w     91.00 125.00   0.50    1.00    --  100.00 -61.00-150.00   68
 39  \w    129.00 154.00   0.50    1.00    --  100.00  15.00 -30.00   50
 40  \w     65.00 113.00   0.50    1.00    --  100.00  15.00 -30.00   96
 41  \w     60.00 108.00   0.50    1.00    --  100.00 -30.00 -60.00   96
 42  \w     22.00  54.00   0.50    1.00    --  100.00 -91.00 -30.00   64
 43  \w    113.00 153.00   0.50    1.00    --  100.00 125.00-120.00   80
 44  \w     70.00 112.00   0.50    1.00    --  100.00-125.00-120.00   84
 45  \w     33.00  60.00   0.50    1.00    --  100.00-125.00-120.00   54
 46  \w     81.00 107.00   0.50    1.00    --  100.00 125.00-120.00   52
 47  \w     94.00 128.00   0.50    1.00    --  100.00-149.00 150.00   68
 48  \w     89.00 126.00   0.50    1.00    --  100.00  91.00-150.00   74
 49  \w     81.00 150.00   0.50    1.00    --  100.00  53.00   0.00  138
 50  \w     67.00 110.00   0.50    1.00    --  100.00 -77.00-150.00   86
 51  \w     37.00  62.00   0.50    1.00    --  100.00-125.00-180.00   50
 52  \w     71.00  96.00   0.50    1.00    --  100.00-125.00-180.00   50
 53  \w     67.00  99.00   0.50    1.00    --  100.00 149.00 -90.00   64
 54  \w     96.00 122.00   0.50    1.00    --  100.00 107.00-120.00   52
 55  \w     65.00  94.00   0.50    1.00    --  100.00 -91.00-150.00   58
 56  \w     34.00  61.00   0.50    1.00    --  100.00 -91.00-150.00   54
;
_diffrn_measurement_device 'four-circle diffractometer'
_diffrn_measurement_device_type 'SuperNova, Single source at offset/far, HyPix3000'
_diffrn_measurement_method '\w scans'
_diffrn_orient_matrix_type 'CrysAlisPro convention (1999,Acta A55,543-557)'
_diffrn_orient_matrix_UB_11 -0.0044968000
_diffrn_orient_matrix_UB_12 0.1825171000
_diffrn_orient_matrix_UB_13 -0.0925149000
_diffrn_orient_matrix_UB_21 -0.1194239000
_diffrn_orient_matrix_UB_22 -0.0753192000
_diffrn_orient_matrix_UB_23 -0.0903977000
_diffrn_orient_matrix_UB_31 -0.2131437000
_diffrn_orient_matrix_UB_32 0.0963215000
_diffrn_orient_matrix_UB_33 0.1279834000
_diffrn_radiation_monochromator mirror
_diffrn_radiation_probe x-ray
_diffrn_radiation_type 'Cu K\a'
_diffrn_radiation_wavelength 1.54184
_diffrn_reflns_av_R_equivalents 0.0224
_diffrn_reflns_av_unetI/netI 0.0349
_diffrn_reflns_Laue_measured_fraction_full 0.9779
_diffrn_reflns_Laue_measured_fraction_max 0.9746
_diffrn_reflns_limit_h_max 8
_diffrn_reflns_limit_h_min -8
_diffrn_reflns_limit_k_max 8
_diffrn_reflns_limit_k_min -8
_diffrn_reflns_limit_l_max 10
_diffrn_reflns_limit_l_min -11
_diffrn_reflns_number 2997
_diffrn_reflns_point_group_measured_fraction_full 0.9779
_diffrn_reflns_point_group_measured_fraction_max 0.9746
_diffrn_reflns_theta_full 67.6840
_diffrn_reflns_theta_max 69.12
_diffrn_reflns_theta_min 5.22
_diffrn_source 'micro-focus sealed X-ray tube'
_diffrn_source_type 'SuperNova (Cu) X-ray Source'
_exptl_absorpt_coefficient_mu 1.098
_exptl_absorpt_correction_T_max 1.00000
_exptl_absorpt_correction_T_min 0.83544
_exptl_absorpt_correction_type multi-scan
_exptl_absorpt_process_details
;
CrysAlisPro 1.171.42.101a (Rigaku Oxford Diffraction, 2023)
Empirical absorption correction using spherical harmonics,
implemented in SCALE3 ABSPACK scaling algorithm.
;
_exptl_crystal_colour colourless
_exptl_crystal_colour_primary colourless
_exptl_crystal_density_diffrn 1.563
_exptl_crystal_description prism
_exptl_crystal_F_000 200.837
_exptl_crystal_preparation -
_exptl_crystal_recrystallization_method 'Re-crystallisation from solvent: DMSO'
_exptl_crystal_size_max 0.1
_exptl_crystal_size_mid 0.07
_exptl_crystal_size_min 0.05
_refine_diff_density_max 0.2165
_refine_diff_density_min -0.2854
_refine_diff_density_rms 0.0632
_refine_ls_d_res_high 0.8251
_refine_ls_d_res_low 8.4664
_refine_ls_goodness_of_fit_ref 1.0873
_refine_ls_hydrogen_treatment mixed
_refine_ls_matrix_type full
_refine_ls_number_constraints 11
_refine_ls_number_parameters 131
_refine_ls_number_reflns 1499
_refine_ls_number_restraints 0
_refine_ls_restrained_S_all 1.0873
_refine_ls_R_factor_all 0.0419
_refine_ls_R_factor_gt 0.0381
_refine_ls_shift/su_max -0.0008
_refine_ls_shift/su_mean 0.0003
_refine_ls_structure_factor_coef Fsqd
_refine_ls_weighting_details 'w=1/[\s^2^(Fo^2^)+(0.0628P)^2^+0.0391P] where P=(Fo^2^+2Fc^2^)/3'
_refine_ls_weighting_scheme calc
_refine_ls_wR_factor_gt 0.1037
_refine_ls_wR_factor_ref 0.1079
_reflns_Friedel_coverage 0.0
_reflns_limit_h_max 8
_reflns_limit_h_min -7
_reflns_limit_k_max 8
_reflns_limit_k_min -8
_reflns_limit_l_max 11
_reflns_limit_l_min 0
_reflns_number_gt 1317
_reflns_number_total 1499
_reflns_threshold_expression I>=2u(I)
_cod_data_source_file d5ob00204d2.cif
_cod_data_source_block UBJ-760
_cod_depositor_comments 'Adding full bibliography for 7160455--7160458.cif.'
_cod_original_cell_volume 412.67(4)
_cod_database_code 7160456
_chemical_oxdiff_formula 'C9 H7 F N2 O2'
_olex2_refinement_description
;
1. Fixed Uiso
 At 1.2 times of:
  All C(H) groups, All C(H,H) groups
2.a Secondary CH2 refined with riding coordinates:
 C8(H8a,H8b)
2.b Aromatic/amide H refined with riding coordinates:
 C3(H3), C2(H2a), C5(H5), C6(H6)
;
_olex2_exptl_crystal_mounting_method -
_olex2_submission_special_instructions 'No special instructions were received'
_oxdiff_exptl_absorpt_empirical_details
;
Empirical correction (ABSPACK) includes:
- Absorption correction using spherical harmonics
- Frame scaling
;
_oxdiff_exptl_absorpt_empirical_full_max 2.583
_oxdiff_exptl_absorpt_empirical_full_min 0.690

loop_
_space_group_symop_id
_space_group_symop_operation_xyz
1 x,y,z
2 -x,-y,-z

loop_
_atom_site_label
_atom_site_type_symbol
_atom_site_fract_x
_atom_site_fract_y
_atom_site_fract_z
_atom_site_U_iso_or_equiv
_atom_site_adp_type
_atom_site_occupancy
_atom_site_refinement_flags_posn
F1 F 0.27407(14) 0.45578(13) 0.32475(10) 0.0327(3) Uani 1.000000 .
O1 O 0.06271(14) -0.30244(14) 0.93470(11) 0.0230(3) Uani 1.000000 .
O2 O 0.43253(15) -0.20293(13) 1.08815(11) 0.0244(3) Uani 1.000000 .
N2 N 0.30616(17) -0.05570(16) 0.90586(13) 0.0195(3) Uani 1.000000 .
N1 N 0.09164(17) -0.18383(16) 0.80335(13) 0.0211(3) Uani 1.000000 .
C3 C 0.22407(19) 0.0200(2) 0.52686(16) 0.0215(3) Uani 1.000000 .
H3 H 0.21047(19) -0.1046(2) 0.50848(16) 0.0258(4) Uiso 1.000000 R
C7 C 0.20798(19) -0.06588(18) 0.79764(15) 0.0182(3) Uani 1.000000 .
C4 C 0.23139(19) 0.07160(19) 0.67159(15) 0.0188(3) Uani 1.000000 .
C8 C 0.2464(2) -0.36530(19) 0.97618(16) 0.0224(3) Uani 1.000000 .
H8a H 0.2085(2) -0.43384(19) 1.07486(16) 0.0268(4) Uiso 1.000000 R
H8b H 0.3562(2) -0.45557(19) 0.89167(16) 0.0268(4) Uiso 1.000000 R
C1 C 0.2586(2) 0.3284(2) 0.43965(16) 0.0242(3) Uani 1.000000 .
C9 C 0.3350(2) -0.20153(18) 0.99914(15) 0.0196(3) Uani 1.000000 .
C2 C 0.2366(2) 0.1497(2) 0.41021(16) 0.0237(3) Uani 1.000000 .
H2a H 0.2301(2) 0.1161(2) 0.31204(16) 0.0285(4) Uiso 1.000000 R
C5 C 0.2524(2) 0.2547(2) 0.69735(16) 0.0221(3) Uani 1.000000 .
H5 H 0.2574(2) 0.2901(2) 0.79557(16) 0.0265(4) Uiso 1.000000 R
C6 C 0.2659(2) 0.3856(2) 0.58086(17) 0.0253(3) Uani 1.000000 .
H6 H 0.2798(2) 0.5106(2) 0.59782(17) 0.0304(4) Uiso 1.000000 R
H2 H 0.379(3) 0.035(3) 0.901(2) 0.028(4) Uiso 1.000000 .

loop_
_atom_site_aniso_label
_atom_site_aniso_U_11
_atom_site_aniso_U_22
_atom_site_aniso_U_33
_atom_site_aniso_U_12
_atom_site_aniso_U_13
_atom_site_aniso_U_23
F1 0.0346(5) 0.0390(5) 0.0252(5) -0.0098(4) -0.0120(4) 0.0186(4)
O1 0.0232(5) 0.0249(5) 0.0249(5) -0.0087(4) -0.0121(4) 0.0109(4)
O2 0.0314(5) 0.0229(5) 0.0256(5) -0.0075(4) -0.0178(4) 0.0077(4)
N2 0.0234(5) 0.0176(6) 0.0200(6) -0.0054(4) -0.0107(4) 0.0034(4)
N1 0.0229(5) 0.0225(6) 0.0198(6) -0.0061(4) -0.0100(4) 0.0084(4)
C3 0.0171(6) 0.0268(7) 0.0203(7) -0.0045(5) -0.0069(5) 0.0028(5)
C7 0.0174(6) 0.0180(6) 0.0170(6) -0.0006(5) -0.0058(5) -0.0003(5)
C4 0.0160(6) 0.0209(7) 0.0191(7) -0.0031(5) -0.0066(5) 0.0038(5)
C8 0.0243(6) 0.0220(7) 0.0241(7) -0.0053(5) -0.0131(5) 0.0069(5)
C1 0.0185(6) 0.0301(7) 0.0214(7) -0.0031(5) -0.0063(5) 0.0115(6)
C9 0.0197(6) 0.0190(6) 0.0178(6) -0.0018(5) -0.0058(5) 0.0019(5)
C2 0.0197(6) 0.0347(8) 0.0176(7) -0.0069(5) -0.0075(5) 0.0044(6)
C5 0.0241(6) 0.0226(7) 0.0197(7) -0.0045(5) -0.0086(5) 0.0027(5)
C6 0.0264(7) 0.0221(7) 0.0258(7) -0.0039(5) -0.0086(5) 0.0051(5)

loop_
_atom_type_symbol
_atom_type_scat_dispersion_real
_atom_type_scat_dispersion_imag
_atom_type_scat_Cromer_Mann_a1
_atom_type_scat_Cromer_Mann_a2
_atom_type_scat_Cromer_Mann_a3
_atom_type_scat_Cromer_Mann_a4
_atom_type_scat_Cromer_Mann_b1
_atom_type_scat_Cromer_Mann_b2
_atom_type_scat_Cromer_Mann_b3
_atom_type_scat_Cromer_Mann_b4
_atom_type_scat_Cromer_Mann_c
_atom_type_scat_source
_atom_type_scat_dispersion_source
C 0.01788 0.00908 2.31000 1.02000 1.58860 0.86500 20.84390 10.20750 0.56870 51.65120 0.21560 'International Tables Volume C Table 6.1.1.4 (pp. 500-502)' 'Brennan, Cowan, Rev. Sci. Instrum., 1992, 63, 850'
F 0.07327 0.05351 3.53920 2.64120 1.51700 1.02430 10.28250 4.29440 0.26150 26.14760 0.27760 'International Tables Volume C Table 6.1.1.4 (pp. 500-502)' 'Brennan, Cowan, Rev. Sci. Instrum., 1992, 63, 850'
H 0.00000 0.00000 0.49300 0.32291 0.14019 0.04081 10.51090 26.12570 3.14236 57.79970 0.00304 'International Tables Volume C Table 6.1.1.4 (pp. 500-502)' 'Brennan, Cowan, Rev. Sci. Instrum., 1992, 63, 850'
N 0.03110 0.01806 12.21260 3.13220 2.01250 1.16630 0.00570 9.89330 28.99750 0.58260 -11.52900 'International Tables Volume C Table 6.1.1.4 (pp. 500-502)' 'Brennan, Cowan, Rev. Sci. Instrum., 1992, 63, 850'
O 0.04960 0.03234 3.04850 2.28680 1.54630 0.86700 13.27710 5.70110 0.32390 32.90890 0.25080 'International Tables Volume C Table 6.1.1.4 (pp. 500-502)' 'Brennan, Cowan, Rev. Sci. Instrum., 1992, 63, 850'

loop_
_geom_angle_atom_site_label_1
_geom_angle_atom_site_label_2
_geom_angle_atom_site_label_3
_geom_angle
_geom_angle_site_symmetry_1
_geom_angle_site_symmetry_3
_geom_angle_publ_flag
C8 O1 N1 114.54(9) . . ?
C9 N2 C7 121.34(11) . . ?
H2 N2 C7 120.6(12) . . ?
H2 N2 C9 116.6(12) . . ?
C7 N1 O1 114.59(11) . . ?
C4 C3 H3 119.85(8) . . ?
C2 C3 H3 119.85(8) . . ?
C2 C3 C4 120.29(13) . . ?
N1 C7 N2 123.98(12) . . ?
C4 C7 N2 118.46(11) . . ?
C4 C7 N1 117.52(11) . . ?
C7 C4 C3 119.58(12) . . ?
C5 C4 C3 119.49(12) . . ?
C5 C4 C7 120.89(12) . . ?
H8a C8 O1 109.29(6) . . ?
H8b C8 O1 109.29(7) . . ?
H8b C8 H8a 107.9 . . ?
C9 C8 O1 111.67(11) . . ?
C9 C8 H8a 109.29(7) . . ?
C9 C8 H8b 109.29(7) . . ?
C2 C1 F1 118.86(12) . . ?
C6 C1 F1 118.00(13) . . ?
C6 C1 C2 123.14(13) . . ?
N2 C9 O2 123.16(12) . . ?
C8 C9 O2 123.30(12) . . ?
C8 C9 N2 113.46(11) . . ?
C1 C2 C3 118.51(13) . . ?
H2a C2 C3 120.74(8) . . ?
H2a C2 C1 120.74(8) . . ?
H5 C5 C4 119.67(8) . . ?
C6 C5 C4 120.67(13) . . ?
C6 C5 H5 119.67(8) . . ?
C5 C6 C1 117.89(14) . . ?
H6 C6 C1 121.05(9) . . ?
H6 C6 C5 121.05(8) . . ?

loop_
_geom_bond_atom_site_label_1
_geom_bond_atom_site_label_2
_geom_bond_distance
_geom_bond_site_symmetry_2
_geom_bond_publ_flag
F1 C1 1.3605(16) . ?
O1 N1 1.4284(14) . ?
O1 C8 1.4306(15) . ?
O2 C9 1.2253(17) . ?
N2 C7 1.3939(17) . ?
N2 C9 1.3555(17) . ?
N2 H2 0.90(2) . ?
N1 C7 1.2863(18) . ?
C3 H3 0.9500 . ?
C3 C4 1.3981(19) . ?
C3 C2 1.3846(19) . ?
C7 C4 1.4805(17) . ?
C4 C5 1.395(2) . ?
C8 H8a 0.9900 . ?
C8 H8b 0.9900 . ?
C8 C9 1.4996(19) . ?
C1 C2 1.376(2) . ?
C1 C6 1.380(2) . ?
C2 H2a 0.9500 . ?
C5 H5 0.9500 . ?
C5 C6 1.3889(19) . ?
C6 H6 0.9500 . ?

loop_
_geom_torsion_atom_site_label_1
_geom_torsion_atom_site_label_2
_geom_torsion_atom_site_label_3
_geom_torsion_atom_site_label_4
_geom_torsion
_geom_torsion_site_symmetry_1
_geom_torsion_site_symmetry_2
_geom_torsion_site_symmetry_3
_geom_torsion_site_symmetry_4
_geom_torsion_publ_flag
F1 C1 C2 C3 179.05(11) . . . . ?
F1 C1 C6 C5 -179.32(12) . . . . ?
O1 N1 C7 N2 2.17(13) . . . . ?
O1 N1 C7 C4 -175.44(9) . . . . ?
O1 C8 C9 O2 151.37(10) . . . . ?
O1 C8 C9 N2 -31.83(12) . . . . ?
O2 C9 N2 C7 175.13(12) . . . . ?
N2 C7 C4 C3 151.26(11) . . . . ?
N2 C7 C4 C5 -31.26(13) . . . . ?
N1 C7 C4 C3 -30.99(14) . . . . ?
N1 C7 C4 C5 146.48(12) . . . . ?
C3 C4 C5 C6 0.02(14) . . . . ?
C3 C2 C1 C6 -0.91(15) . . . . ?
C7 C4 C5 C6 -177.46(12) . . . . ?
C4 C5 C6 C1 -0.18(14) . . . . ?
